data_7231228
loop_
_publ_author_name
'Li, Jing-Ming'
'Li, Rui'
'Li, Xia'

_publ_section_title
;
 Construction of metal--organic frameworks (MOFs) and highly luminescent
 Eu(iii)-MOF for the detection of inorganic ions and antibiotics in
 aqueous medium
;
_journal_issue 34
_journal_name_full CrystEngComm
_journal_page_first 4962
_journal_paper_doi 10.1039/C8CE00915E
_journal_volume 20
_journal_year 2018
_chemical_formula_sum 'C66 H40 N4 O15 Tb2'
_chemical_formula_weight 1446.86
_space_group_IT_number 14
_space_group_name_Hall '-P 2ybc'
_space_group_name_H-M_alt 'P 1 21/c 1'
_symmetry_cell_setting monoclinic
_symmetry_space_group_name_Hall '-P 2ybc'
_symmetry_space_group_name_H-M 'P 1 21/c 1'
_atom_sites_solution_hydrogens geom
_atom_sites_solution_primary direct
_atom_sites_solution_secondary difmap
_audit_creation_method SHELXL-97
_audit_update_record
;
2018-06-02 deposited with the CCDC.
2018-07-24 downloaded from the CCDC.
;
_cell_angle_alpha 90.00
_cell_angle_beta 90.845(3)
_cell_angle_gamma 90.00
_cell_formula_units_Z 4
_cell_length_a 13.0186(11)
_cell_length_b 22.5402(18)
_cell_length_c 19.4272(16)
_cell_measurement_reflns_used 3498
_cell_measurement_temperature 293(2)
_cell_measurement_theta_max 27.987
_cell_measurement_theta_min 2.789
_cell_volume 5700.1(8)
_computing_cell_refinement 'Bruker SMART'
_computing_data_collection 'Bruker SMART'
_computing_data_reduction 'Bruker SAINT'
_computing_molecular_graphics 'Bruker SHELXTL'
_computing_publication_material 'Bruker SHELXTL'
_computing_structure_refinement 'SHELXL-97 (Sheldrick, 1997)'
_computing_structure_solution 'SHELXS-97 (Sheldrick, 1990)'
_diffrn_ambient_temperature 293(2)
_diffrn_measured_fraction_theta_full 0.998
_diffrn_measured_fraction_theta_max 0.998
_diffrn_measurement_device_type 'Rigaku Saturn724 CCD'
_diffrn_measurement_method 'phi and omega scans'
_diffrn_radiation_monochromator graphite
_diffrn_radiation_source 'fine-focus sealed tube'
_diffrn_radiation_type MoK\a
_diffrn_radiation_wavelength 0.71073
_diffrn_reflns_av_R_equivalents 0.1042
_diffrn_reflns_av_sigmaI/netI 0.0639
_diffrn_reflns_limit_h_max 15
_diffrn_reflns_limit_h_min -15
_diffrn_reflns_limit_k_max 26
_diffrn_reflns_limit_k_min -26
_diffrn_reflns_limit_l_max 23
_diffrn_reflns_limit_l_min -23
_diffrn_reflns_number 76002
_diffrn_reflns_theta_full 25.01
_diffrn_reflns_theta_max 25.01
_diffrn_reflns_theta_min 2.91
_exptl_absorpt_coefficient_mu 2.537
_exptl_absorpt_correction_T_max 0.8731
_exptl_absorpt_correction_T_min 0.7083
_exptl_absorpt_correction_type multi-scan
_exptl_absorpt_process_details 'SADABS; Bruker, 2000'
_exptl_crystal_colour colorless
_exptl_crystal_density_diffrn 1.686
_exptl_crystal_density_method 'not measured'
_exptl_crystal_description block
_exptl_crystal_F_000 2856
_exptl_crystal_size_max 0.146
_exptl_crystal_size_mid 0.112
_exptl_crystal_size_min 0.055
_refine_diff_density_max 0.884
_refine_diff_density_min -0.791
_refine_diff_density_rms 0.114
_refine_ls_extinction_method none
_refine_ls_goodness_of_fit_ref 1.040
_refine_ls_hydrogen_treatment mixed
_refine_ls_matrix_type full
_refine_ls_number_parameters 784
_refine_ls_number_reflns 10036
_refine_ls_number_restraints 1
_refine_ls_restrained_S_all 1.184
_refine_ls_R_factor_all 0.0703
_refine_ls_R_factor_gt 0.0379
_refine_ls_shift/su_max 0.001
_refine_ls_shift/su_mean 0.000
_refine_ls_structure_factor_coef Fsqd
_refine_ls_weighting_details 'calc w=1/[\s^2^(Fo^2^)+(0.0424P)^2^+0.0000P] where P=(Fo^2^+2Fc^2^)/3'
_refine_ls_weighting_scheme calc
_refine_ls_wR_factor_gt 0.0722
_refine_ls_wR_factor_ref 0.0875
_reflns_number_gt 7263
_reflns_number_total 10036
_reflns_threshold_expression >2sigma(I)
_cod_data_source_file c8ce00915e2.cif
_cod_data_source_block 111_CCDC1
_cod_depositor_comments 'Adding full bibliography for 7231226--7231229.cif.'
_cod_original_sg_symbol_H-M P21/c
_cod_database_code 7231228

loop_
_symmetry_equiv_pos_as_xyz
'x, y, z'
'-x, y+1/2, -z+1/2'
'-x, -y, -z'
'x, -y-1/2, z-1/2'

loop_
_atom_site_label
_atom_site_type_symbol
_atom_site_fract_x
_atom_site_fract_y
_atom_site_fract_z
_atom_site_U_iso_or_equiv
_atom_site_adp_type
_atom_site_occupancy
_atom_site_symmetry_multiplicity
_atom_site_calc_flag
_atom_site_refinement_flags
Tb1 Tb 1.00900(2) 0.061767(12) -0.079298(14) 0.02836(10) Uani 1 1 d .
Tb2 Tb 0.36924(2) 0.042336(13) 0.494711(15) 0.03013(10) Uani 1 1 d .
O1 O 0.9367(3) 0.02931(18) 0.1224(2) 0.0444(12) Uani 1 1 d .
O12 O 0.3622(3) 0.11746(18) 0.5850(2) 0.0465(12) Uani 1 1 d .
O8 O 0.7730(3) 0.15730(19) 0.5979(2) 0.0484(12) Uani 1 1 d .
O5 O 0.4605(3) 0.05218(17) 0.3933(2) 0.0388(11) Uani 1 1 d .
O9 O 0.9397(3) 0.08290(19) 0.8098(2) 0.0441(11) Uani 1 1 d .
O6 O 0.5431(3) 0.06178(17) 0.5233(2) 0.0366(10) Uani 1 1 d .
O7 O 0.7105(3) 0.05577(18) 0.5242(2) 0.0479(12) Uani 1 1 d .
O3 O 0.8110(4) 0.09537(18) 0.2071(2) 0.0598(14) Uani 1 1 d .
O10 O 0.8534(3) 0.12243(17) 0.8951(2) 0.0415(11) Uani 1 1 d D
N1 N 1.1660(4) 0.0901(2) -0.1561(2) 0.0341(12) Uani 1 1 d .
O4 O 0.6162(3) 0.00948(18) 0.3988(2) 0.0414(11) Uani 1 1 d .
O11 O 0.3443(3) 0.14800(17) 0.4789(2) 0.0395(11) Uani 1 1 d .
O15 O 0.1311(4) 0.4977(2) 0.5678(3) 0.0638(15) Uani 1 1 d .
N4 N 0.1817(4) 0.0579(2) 0.5250(3) 0.0365(13) Uani 1 1 d .
C27 C 0.6314(5) 0.0865(3) 0.5216(3) 0.0341(15) Uani 1 1 d .
O13 O 0.3423(3) 0.37288(18) 0.5103(2) 0.0466(12) Uani 1 1 d .
C2 C 1.3102(6) 0.0661(3) -0.2250(4) 0.059(2) Uani 1 1 d .
H2 H 1.3454 0.0374 -0.2496 0.071 Uiso 1 1 calc R
O14 O 0.1651(4) 0.4408(2) 0.4812(2) 0.0552(13) Uani 1 1 d .
N3 N 0.2381(4) 0.0443(2) 0.3913(3) 0.0367(13) Uani 1 1 d .
C52 C 0.3287(5) 0.2193(3) 0.5694(3) 0.0381(16) Uani 1 1 d .
C31 C 0.6662(6) 0.2710(3) 0.4866(4) 0.061(2) Uani 1 1 d .
H31 H 0.6749 0.3113 0.4781 0.073 Uiso 1 1 calc R
N2 N 1.0566(4) 0.1705(2) -0.0821(2) 0.0389(13) Uani 1 1 d .
C8 C 1.1186(6) 0.2881(3) -0.0709(4) 0.062(2) Uani 1 1 d .
H8 H 1.1400 0.3273 -0.0663 0.075 Uiso 1 1 calc R
C66 C 0.1085(5) 0.0633(2) 0.4751(4) 0.0385(16) Uani 1 1 d .
C43 C 0.3416(6) 0.5224(3) 0.5854(4) 0.056(2) Uani 1 1 d .
H43 H 0.2977 0.5540 0.5943 0.067 Uiso 1 1 calc R
C42 C 0.3025(5) 0.4717(3) 0.5530(3) 0.0340(15) Uani 1 1 d .
C30 C 0.5944(6) 0.2397(3) 0.4501(3) 0.056(2) Uani 1 1 d .
H30 H 0.5548 0.2585 0.4163 0.067 Uiso 1 1 calc R
C51 C 0.2982(5) 0.2269(3) 0.6365(3) 0.0507(19) Uani 1 1 d .
H51 H 0.2901 0.1939 0.6648 0.061 Uiso 1 1 calc R
C5 C 1.3264(6) 0.2254(3) -0.1762(3) 0.0513(19) Uani 1 1 d .
H5 H 1.3872 0.2373 -0.1965 0.062 Uiso 1 1 calc R
C44 C 0.4435(7) 0.5268(4) 0.6044(4) 0.072(2) Uani 1 1 d .
H44 H 0.4672 0.5613 0.6256 0.086 Uiso 1 1 calc R
C28 C 0.6396(4) 0.1519(3) 0.5123(3) 0.0293(14) Uani 1 1 d .
C64 C 0.2612(6) 0.0345(3) 0.3257(4) 0.0500(18) Uani 1 1 d .
H64 H 0.3294 0.0262 0.3158 0.060 Uiso 1 1 calc R
C4 C 1.2936(5) 0.1645(3) -0.1828(3) 0.0438(17) Uani 1 1 d .
C18 C 0.8794(6) 0.1925(3) 0.2323(4) 0.059(2) Uani 1 1 d .
H18 H 0.8341 0.1970 0.2686 0.071 Uiso 1 1 calc R
C53 C 0.3428(5) 0.2688(3) 0.5289(3) 0.0377(16) Uani 1 1 d .
H53 H 0.3633 0.2641 0.4836 0.045 Uiso 1 1 calc R
C26 C 0.5514(5) 0.0439(3) 0.3733(3) 0.0310(14) Uani 1 1 d .
C7 C 1.1769(6) 0.2481(3) -0.1086(3) 0.0471(18) Uani 1 1 d .
C24 C 0.5843(5) 0.0808(2) 0.3110(3) 0.0304(14) Uani 1 1 d .
C38 C 0.7892(5) 0.1383(3) 0.7816(3) 0.0355(15) Uani 1 1 d .
C48 C 0.3270(5) 0.3252(3) 0.5544(3) 0.0392(16) Uani 1 1 d .
C1 C 1.2191(5) 0.0520(3) -0.1920(3) 0.0463(18) Uani 1 1 d .
H1 H 1.1946 0.0134 -0.1958 0.056 Uiso 1 1 calc R
C20 C 0.7138(5) 0.1073(3) 0.2319(3) 0.0403(17) Uani 1 1 d .
C29 C 0.5805(5) 0.1807(3) 0.4629(3) 0.0395(16) Uani 1 1 d .
H29 H 0.5308 0.1597 0.4382 0.047 Uiso 1 1 calc R
C61 C 0.0632(5) 0.0596(3) 0.3522(4) 0.0501(19) Uani 1 1 d .
C34 C 0.7428(5) 0.1610(3) 0.6656(3) 0.0347(15) Uani 1 1 d .
C58 C 0.0055(5) 0.0754(3) 0.4906(4) 0.0480(19) Uani 1 1 d .
C33 C 0.7117(5) 0.1846(3) 0.5484(3) 0.0362(15) Uani 1 1 d .
C12 C 1.2026(5) 0.1465(3) -0.1512(3) 0.0340(15) Uani 1 1 d .
C23 C 0.5161(5) 0.1189(3) 0.2785(3) 0.0414(16) Uani 1 1 d .
H23 H 0.4495 0.1227 0.2946 0.050 Uiso 1 1 calc R
C22 C 0.5468(6) 0.1511(3) 0.2225(3) 0.055(2) Uani 1 1 d .
H22 H 0.5011 0.1768 0.2003 0.066 Uiso 1 1 calc R
C39 C 0.8072(5) 0.1344(2) 0.7127(3) 0.0345(15) Uani 1 1 d .
H39 H 0.8641 0.1134 0.6975 0.041 Uiso 1 1 calc R
C3 C 1.3468(6) 0.1224(3) -0.2206(3) 0.055(2) Uani 1 1 d .
H3 H 1.4071 0.1327 -0.2428 0.066 Uiso 1 1 calc R
C10 C 1.0025(6) 0.2103(3) -0.0489(3) 0.056(2) Uani 1 1 d .
H10 H 0.9411 0.1982 -0.0294 0.067 Uiso 1 1 calc R
C14 C 0.9427(5) 0.1339(3) 0.1376(3) 0.0334(15) Uani 1 1 d .
C11 C 1.1437(5) 0.1894(2) -0.1132(3) 0.0343(15) Uani 1 1 d .
C49 C 0.2944(5) 0.3326(3) 0.6219(3) 0.0504(19) Uani 1 1 d .
H49 H 0.2830 0.3704 0.6394 0.060 Uiso 1 1 calc R
C21 C 0.6469(6) 0.1453(3) 0.1990(3) 0.0516(19) Uani 1 1 d .
H21 H 0.6683 0.1670 0.1611 0.062 Uiso 1 1 calc R
C40 C 0.8651(5) 0.1124(3) 0.8322(3) 0.0345(15) Uani 1 1 d .
C47 C 0.3725(5) 0.4259(3) 0.5420(3) 0.0438(17) Uani 1 1 d .
C19 C 0.8764(5) 0.1416(3) 0.1923(3) 0.0385(16) Uani 1 1 d .
C54 C 0.3468(5) 0.1590(3) 0.5430(3) 0.0375(16) Uani 1 1 d .
C46 C 0.4747(6) 0.4315(3) 0.5620(4) 0.063(2) Uani 1 1 d .
H46 H 0.5201 0.4005 0.5542 0.076 Uiso 1 1 calc R
C15 C 1.0111(5) 0.1799(3) 0.1246(4) 0.055(2) Uani 1 1 d .
H15 H 1.0560 0.1762 0.0881 0.067 Uiso 1 1 calc R
C6 C 1.2706(6) 0.2652(3) -0.1411(3) 0.054(2) Uani 1 1 d .
H6 H 1.2930 0.3043 -0.1379 0.065 Uiso 1 1 calc R
C60 C -0.0410(6) 0.0736(3) 0.3703(5) 0.066(2) Uani 1 1 d .
H60 H -0.0906 0.0775 0.3356 0.079 Uiso 1 1 calc R
C65 C 0.1380(5) 0.0556(2) 0.4050(3) 0.0370(16) Uani 1 1 d .
C55 C 0.1545(5) 0.0646(3) 0.5902(4) 0.0514(19) Uani 1 1 d .
H55 H 0.2047 0.0611 0.6245 0.062 Uiso 1 1 calc R
C56 C 0.0531(6) 0.0768(3) 0.6095(4) 0.061(2) Uani 1 1 d .
H56 H 0.0363 0.0814 0.6556 0.073 Uiso 1 1 calc R
C45 C 0.5091(6) 0.4822(4) 0.5929(5) 0.076(3) Uani 1 1 d .
H45 H 0.5779 0.4858 0.6060 0.091 Uiso 1 1 calc R
C25 C 0.6835(5) 0.0760(2) 0.2882(3) 0.0335(15) Uani 1 1 d .
H25 H 0.7300 0.0514 0.3112 0.040 Uiso 1 1 calc R
C35 C 0.6558(5) 0.1893(3) 0.6868(3) 0.0513(19) Uani 1 1 d .
H35 H 0.6105 0.2060 0.6548 0.062 Uiso 1 1 calc R
C13 C 0.9450(5) 0.0787(3) 0.0942(3) 0.0356(15) Uani 1 1 d .
C50 C 0.2794(6) 0.2834(3) 0.6622(4) 0.060(2) Uani 1 1 d .
H50 H 0.2566 0.2879 0.7070 0.072 Uiso 1 1 calc R
C41 C 0.1925(5) 0.4696(3) 0.5319(3) 0.0354(15) Uani 1 1 d .
C37 C 0.7029(6) 0.1683(3) 0.8034(3) 0.060(2) Uani 1 1 d .
H37 H 0.6900 0.1721 0.8502 0.072 Uiso 1 1 calc R
C59 C -0.0677(6) 0.0811(3) 0.4362(5) 0.065(2) Uani 1 1 d .
H59 H -0.1355 0.0902 0.4464 0.078 Uiso 1 1 calc R
C57 C -0.0199(6) 0.0817(3) 0.5590(5) 0.063(2) Uani 1 1 d .
H57 H -0.0876 0.0894 0.5706 0.076 Uiso 1 1 calc R
C17 C 0.9492(6) 0.2361(3) 0.2184(5) 0.074(3) Uani 1 1 d .
H17 H 0.9524 0.2697 0.2461 0.089 Uiso 1 1 calc R
C32 C 0.7262(6) 0.2432(3) 0.5362(3) 0.0532(19) Uani 1 1 d .
H32 H 0.7758 0.2643 0.5608 0.064 Uiso 1 1 calc R
C9 C 1.0314(6) 0.2702(3) -0.0409(4) 0.067(2) Uani 1 1 d .
H9 H 0.9915 0.2964 -0.0158 0.081 Uiso 1 1 calc R
C63 C 0.1916(6) 0.0355(3) 0.2710(4) 0.062(2) Uani 1 1 d .
H63 H 0.2124 0.0273 0.2264 0.075 Uiso 1 1 calc R
O2 O 0.9592(4) 0.0862(2) 0.0311(2) 0.0556(13) Uani 1 1 d .
C62 C 0.0922(7) 0.0487(3) 0.2843(4) 0.067(2) Uani 1 1 d .
H62 H 0.0438 0.0504 0.2487 0.080 Uiso 1 1 calc R
C36 C 0.6366(6) 0.1927(4) 0.7556(4) 0.073(3) Uani 1 1 d .
H36 H 0.5775 0.2118 0.7704 0.088 Uiso 1 1 calc R
C16 C 1.0146(6) 0.2308(3) 0.1640(5) 0.080(3) Uani 1 1 d .
H16 H 1.0606 0.2610 0.1538 0.096 Uiso 1 1 calc R

loop_
_atom_site_aniso_label
_atom_site_aniso_U_11
_atom_site_aniso_U_22
_atom_site_aniso_U_33
_atom_site_aniso_U_23
_atom_site_aniso_U_13
_atom_site_aniso_U_12
Tb1 0.03510(19) 0.02555(17) 0.02456(16) 0.00373(12) 0.00495(13) 0.00204(13)
Tb2 0.02485(17) 0.03091(18) 0.03487(18) 0.00967(13) 0.00837(13) 0.00601(13)
O1 0.054(3) 0.028(3) 0.052(3) -0.002(2) 0.020(2) -0.001(2)
O12 0.055(3) 0.038(3) 0.046(3) 0.008(2) 0.002(2) 0.009(2)
O8 0.053(3) 0.062(3) 0.030(3) -0.008(2) -0.010(2) 0.022(2)
O5 0.024(2) 0.056(3) 0.037(3) 0.009(2) 0.011(2) 0.006(2)
O9 0.051(3) 0.050(3) 0.031(2) 0.002(2) 0.001(2) 0.018(2)
O6 0.028(3) 0.042(3) 0.040(3) 0.009(2) 0.006(2) 0.002(2)
O7 0.032(3) 0.036(3) 0.076(3) 0.008(2) 0.004(2) 0.004(2)
O3 0.069(3) 0.034(3) 0.078(3) 0.001(2) 0.052(3) -0.001(2)
O10 0.052(3) 0.042(3) 0.031(3) 0.006(2) 0.004(2) 0.009(2)
N1 0.043(3) 0.026(3) 0.034(3) 0.001(2) 0.008(2) -0.005(2)
O4 0.039(3) 0.046(3) 0.039(3) 0.016(2) 0.015(2) 0.016(2)
O11 0.050(3) 0.031(2) 0.038(3) 0.000(2) 0.006(2) 0.005(2)
O15 0.045(3) 0.043(3) 0.104(4) -0.013(3) 0.023(3) 0.003(2)
N4 0.034(3) 0.032(3) 0.044(3) 0.009(2) 0.010(3) 0.002(2)
C27 0.030(4) 0.042(4) 0.031(4) 0.007(3) 0.004(3) 0.006(3)
O13 0.068(3) 0.030(3) 0.042(3) -0.001(2) 0.000(2) 0.009(2)
C2 0.067(6) 0.044(5) 0.068(5) -0.006(4) 0.028(4) -0.002(4)
O14 0.047(3) 0.080(4) 0.038(3) -0.013(3) -0.007(2) 0.004(3)
N3 0.028(3) 0.040(3) 0.043(3) 0.007(2) 0.003(3) 0.000(2)
C52 0.041(4) 0.038(4) 0.036(4) 0.001(3) 0.005(3) 0.008(3)
C31 0.086(6) 0.039(5) 0.057(5) 0.009(4) 0.008(5) -0.001(4)
N2 0.054(4) 0.026(3) 0.037(3) -0.001(2) 0.010(3) 0.005(3)
C8 0.095(7) 0.024(4) 0.068(5) -0.009(4) 0.017(5) -0.011(4)
C66 0.028(4) 0.023(3) 0.064(5) 0.009(3) 0.007(4) 0.000(3)
C43 0.054(5) 0.043(5) 0.072(5) -0.015(4) 0.004(4) 0.004(4)
C42 0.036(4) 0.032(4) 0.034(4) 0.001(3) 0.000(3) 0.005(3)
C30 0.071(6) 0.052(5) 0.044(4) 0.016(4) -0.011(4) 0.006(4)
C51 0.066(5) 0.045(5) 0.041(4) 0.006(3) 0.012(4) 0.005(4)
C5 0.059(5) 0.054(5) 0.041(4) 0.002(4) 0.008(4) -0.027(4)
C44 0.069(6) 0.059(6) 0.087(6) -0.017(5) -0.019(5) -0.015(5)
C28 0.023(3) 0.034(4) 0.030(3) 0.008(3) 0.006(3) 0.003(3)
C64 0.047(5) 0.053(5) 0.050(5) 0.005(4) 0.005(4) -0.007(4)
C4 0.048(4) 0.046(4) 0.037(4) 0.005(3) 0.004(3) -0.010(3)
C18 0.070(6) 0.048(5) 0.059(5) -0.022(4) 0.016(4) 0.010(4)
C53 0.044(4) 0.038(4) 0.032(4) -0.002(3) 0.001(3) 0.009(3)
C26 0.034(4) 0.031(4) 0.029(3) 0.005(3) 0.004(3) -0.001(3)
C7 0.071(5) 0.034(4) 0.037(4) 0.004(3) 0.004(4) -0.015(4)
C24 0.036(4) 0.028(3) 0.027(3) -0.001(3) 0.007(3) -0.004(3)
C38 0.039(4) 0.033(4) 0.035(4) 0.009(3) 0.003(3) 0.004(3)
C48 0.038(4) 0.042(4) 0.038(4) -0.004(3) -0.001(3) 0.004(3)
C1 0.050(5) 0.033(4) 0.056(5) -0.005(3) 0.020(4) -0.002(3)
C20 0.055(5) 0.030(4) 0.036(4) -0.002(3) 0.025(3) 0.002(3)
C29 0.042(4) 0.034(4) 0.042(4) 0.010(3) 0.000(3) 0.001(3)
C61 0.033(4) 0.048(5) 0.069(5) 0.016(4) -0.005(4) -0.006(3)
C34 0.039(4) 0.030(4) 0.035(4) 0.004(3) -0.002(3) 0.002(3)
C58 0.029(4) 0.028(4) 0.087(6) 0.015(4) 0.018(4) 0.005(3)
C33 0.042(4) 0.038(4) 0.028(4) 0.002(3) 0.004(3) 0.008(3)
C12 0.046(4) 0.034(4) 0.022(3) 0.004(3) 0.000(3) -0.006(3)
C23 0.034(4) 0.048(4) 0.042(4) 0.011(3) 0.003(3) 0.003(3)
C22 0.058(5) 0.058(5) 0.048(4) 0.022(4) -0.005(4) 0.005(4)
C39 0.040(4) 0.030(4) 0.033(4) 0.002(3) 0.004(3) 0.008(3)
C3 0.051(5) 0.055(5) 0.059(5) -0.002(4) 0.019(4) -0.010(4)
C10 0.071(5) 0.041(5) 0.056(5) 0.002(4) 0.019(4) 0.002(4)
C14 0.040(4) 0.029(4) 0.031(3) 0.009(3) 0.008(3) 0.010(3)
C11 0.051(4) 0.025(4) 0.026(3) 0.006(3) -0.002(3) -0.004(3)
C49 0.054(5) 0.051(5) 0.047(4) -0.012(4) 0.009(4) 0.014(4)
C21 0.077(6) 0.045(4) 0.033(4) 0.011(3) 0.017(4) -0.004(4)
C40 0.039(4) 0.032(4) 0.032(4) 0.005(3) 0.006(3) -0.002(3)
C47 0.050(5) 0.037(4) 0.044(4) -0.002(3) -0.006(4) -0.003(3)
C19 0.042(4) 0.036(4) 0.038(4) 0.007(3) 0.008(3) 0.006(3)
C54 0.035(4) 0.035(4) 0.043(4) 0.005(3) 0.009(3) 0.006(3)
C46 0.053(6) 0.063(6) 0.074(6) -0.001(4) -0.010(4) 0.019(4)
C15 0.045(5) 0.048(5) 0.073(5) 0.001(4) 0.022(4) -0.005(4)
C6 0.082(6) 0.036(4) 0.046(4) 0.003(3) 0.003(4) -0.020(4)
C60 0.045(5) 0.055(5) 0.096(7) 0.015(5) -0.021(5) -0.004(4)
C65 0.029(4) 0.028(4) 0.054(4) 0.009(3) -0.001(3) 0.001(3)
C55 0.050(5) 0.049(4) 0.057(5) 0.007(4) 0.025(4) 0.006(3)
C56 0.056(5) 0.051(5) 0.077(6) 0.004(4) 0.043(5) 0.008(4)
C45 0.050(6) 0.073(6) 0.104(7) -0.003(5) -0.027(5) -0.009(5)
C25 0.034(4) 0.031(4) 0.036(4) 0.000(3) 0.009(3) 0.006(3)
C35 0.041(4) 0.069(5) 0.044(4) 0.014(4) -0.002(4) 0.021(4)
C13 0.027(4) 0.048(4) 0.032(4) -0.008(3) 0.007(3) 0.006(3)
C50 0.080(6) 0.059(5) 0.041(4) 0.002(4) 0.020(4) 0.003(4)
C41 0.040(4) 0.029(4) 0.037(4) 0.006(3) 0.008(3) 0.001(3)
C37 0.060(5) 0.084(6) 0.037(4) 0.013(4) 0.015(4) 0.029(4)
C59 0.029(4) 0.054(5) 0.111(7) 0.015(5) -0.002(5) 0.003(4)
C57 0.041(5) 0.046(5) 0.103(7) 0.004(4) 0.034(5) 0.006(4)
C17 0.057(6) 0.053(5) 0.113(7) -0.037(5) 0.004(5) 0.002(4)
C32 0.064(5) 0.046(5) 0.050(5) -0.002(4) -0.006(4) -0.006(4)
C9 0.093(7) 0.024(4) 0.086(6) -0.013(4) 0.027(5) -0.001(4)
C63 0.065(6) 0.079(6) 0.043(5) 0.008(4) -0.010(4) -0.009(5)
O2 0.066(3) 0.074(3) 0.028(3) 0.004(2) 0.013(2) 0.021(3)
C62 0.065(6) 0.069(6) 0.066(6) 0.009(4) -0.022(5) -0.016(4)
C36 0.063(6) 0.098(7) 0.059(5) 0.026(5) 0.019(4) 0.053(5)
C16 0.059(6) 0.041(5) 0.141(9) -0.009(5) 0.018(6) -0.010(4)

loop_
_atom_type_symbol
_atom_type_description
_atom_type_scat_dispersion_real
_atom_type_scat_dispersion_imag
_atom_type_scat_source
C C 0.0033 0.0016 'International Tables Vol C Tables 4.2.6.8 and 6.1.1.4'
H H 0.0000 0.0000 'International Tables Vol C Tables 4.2.6.8 and 6.1.1.4'
N N 0.0061 0.0033 'International Tables Vol C Tables 4.2.6.8 and 6.1.1.4'
O O 0.0106 0.0060 'International Tables Vol C Tables 4.2.6.8 and 6.1.1.4'
Tb Tb -0.1723 4.1537 'International Tables Vol C Tables 4.2.6.8 and 6.1.1.4'

loop_
_geom_angle_atom_site_label_1
_geom_angle_atom_site_label_2
_geom_angle_atom_site_label_3
_geom_angle
_geom_angle_site_symmetry_1
_geom_angle_site_symmetry_3
O2 Tb1 O1 129.27(15) . 3_755
O2 Tb1 O14 78.05(16) . 4_665
O1 Tb1 O14 83.82(16) 3_755 4_665
O2 Tb1 O15 80.17(18) . 2_645
O1 Tb1 O15 74.44(15) 3_755 2_645
O14 Tb1 O15 127.62(16) 4_665 2_645
O2 Tb1 O9 133.26(15) . 1_554
O1 Tb1 O9 87.92(15) 3_755 1_554
O14 Tb1 O9 141.23(16) 4_665 1_554
O15 Tb1 O9 85.65(17) 2_645 1_554
O2 Tb1 O10 79.41(14) . 1_554
O1 Tb1 O10 131.50(15) 3_755 1_554
O14 Tb1 O10 144.58(15) 4_665 1_554
O15 Tb1 O10 74.05(15) 2_645 1_554
O9 Tb1 O10 53.86(13) 1_554 1_554
O2 Tb1 N2 82.05(16) . .
O1 Tb1 N2 140.33(15) 3_755 .
O14 Tb1 N2 79.83(17) 4_665 .
O15 Tb1 N2 142.40(16) 2_645 .
O9 Tb1 N2 82.86(15) 1_554 .
O10 Tb1 N2 70.25(15) 1_554 .
O2 Tb1 N1 134.32(16) . .
O1 Tb1 N1 76.54(14) 3_755 .
O14 Tb1 N1 67.24(15) 4_665 .
O15 Tb1 N1 144.93(16) 2_645 .
O9 Tb1 N1 73.99(15) 1_554 .
O10 Tb1 N1 113.00(14) 1_554 .
N2 Tb1 N1 63.82(15) . .
O2 Tb1 C40 106.30(17) . 1_554
O1 Tb1 C40 110.21(17) 3_755 1_554
O14 Tb1 C40 154.06(16) 4_665 1_554
O15 Tb1 C40 78.03(17) 2_645 1_554
O9 Tb1 C40 26.96(14) 1_554 1_554
O10 Tb1 C40 26.92(14) 1_554 1_554
N2 Tb1 C40 75.60(17) . 1_554
N1 Tb1 C40 94.15(16) . 1_554
O5 Tb2 O6 71.48(14) . .
O5 Tb2 O4 138.37(13) . 3_656
O6 Tb2 O4 79.79(14) . 3_656
O5 Tb2 O11 82.42(13) . .
O6 Tb2 O11 88.49(13) . .
O4 Tb2 O11 126.97(14) 3_656 .
O5 Tb2 O12 124.57(14) . .
O6 Tb2 O12 75.42(14) . .
O4 Tb2 O12 73.72(14) 3_656 .
O11 Tb2 O12 53.31(13) . .
O5 Tb2 O7 100.27(15) . 3_656
O6 Tb2 O7 126.89(13) . 3_656
O4 Tb2 O7 73.60(15) 3_656 3_656
O11 Tb2 O7 143.77(14) . 3_656
O12 Tb2 O7 135.12(15) . 3_656
O5 Tb2 N4 133.34(15) . .
O6 Tb2 N4 147.03(15) . .
O4 Tb2 N4 86.09(15) 3_656 .
O11 Tb2 N4 76.47(14) . .
O12 Tb2 N4 72.05(15) . .
O7 Tb2 N4 75.84(15) 3_656 .
O5 Tb2 N3 71.56(15) . .
O6 Tb2 N3 142.07(14) . .
O4 Tb2 N3 135.90(15) 3_656 .
O11 Tb2 N3 78.53(14) . .
O12 Tb2 N3 120.57(15) . .
O7 Tb2 N3 68.47(15) 3_656 .
N4 Tb2 N3 63.75(16) . .
O5 Tb2 O6 75.21(13) . 3_656
O6 Tb2 O6 77.38(14) . 3_656
O4 Tb2 O6 69.48(13) 3_656 3_656
O11 Tb2 O6 156.37(13) . 3_656
O12 Tb2 O6 137.27(13) . 3_656
O7 Tb2 O6 50.52(13) 3_656 3_656
N4 Tb2 O6 124.94(13) . 3_656
N3 Tb2 O6 101.06(14) . 3_656
O5 Tb2 C54 104.50(16) . .
O6 Tb2 C54 81.47(16) . .
O4 Tb2 C54 100.17(17) 3_656 .
O11 Tb2 C54 26.81(15) . .
O12 Tb2 C54 26.51(15) . .
O7 Tb2 C54 147.47(16) 3_656 .
N4 Tb2 C54 71.86(16) . .
N3 Tb2 C54 99.82(17) . .
O6 Tb2 C54 157.76(16) 3_656 .
O5 Tb2 C27 90.22(15) . 3_656
O6 Tb2 C27 102.19(16) . 3_656
O4 Tb2 C27 66.81(15) 3_656 3_656
O11 Tb2 C27 164.45(15) . 3_656
O12 Tb2 C27 140.13(15) . 3_656
O7 Tb2 C27 24.85(14) 3_656 3_656
N4 Tb2 C27 99.27(16) . 3_656
N3 Tb2 C27 86.17(16) . 3_656
O6 Tb2 C27 25.95(14) 3_656 3_656
C54 Tb2 C27 165.19(17) . 3_656
O5 Tb2 Tb2 68.62(10) . 3_656
O6 Tb2 Tb2 41.17(9) . 3_656
O4 Tb2 Tb2 69.89(9) 3_656 3_656
O11 Tb2 Tb2 127.02(10) . 3_656
O12 Tb2 Tb2 110.07(10) . 3_656
O7 Tb2 Tb2 86.24(10) 3_656 3_656
N4 Tb2 Tb2 153.40(10) . 3_656
N3 Tb2 Tb2 127.36(11) . 3_656
O6 Tb2 Tb2 36.20(9) 3_656 3_656
C54 Tb2 Tb2 122.32(13) . 3_656
C27 Tb2 Tb2 61.39(13) 3_656 3_656
C13 O1 Tb1 126.8(4) . 3_755
C54 O12 Tb2 93.3(4) . .
C34 O8 C33 117.7(5) . .
C26 O5 Tb2 137.6(4) . .
C40 O9 Tb1 94.4(4) . 1_556
C27 O6 Tb2 158.9(4) . .
C27 O6 Tb2 89.6(3) . 3_656
Tb2 O6 Tb2 102.62(14) . 3_656
C27 O7 Tb2 98.5(4) . 3_656
C19 O3 C20 119.7(5) . .
C40 O10 Tb1 89.2(4) . 1_556
C1 N1 C12 117.6(5) . .
C1 N1 Tb1 124.3(4) . .
C12 N1 Tb1 117.5(4) . .
C26 O4 Tb2 134.2(4) . 3_656
C54 O11 Tb2 93.8(3) . .
C41 O15 Tb1 151.3(5) . 2_655
C55 N4 C66 118.5(6) . .
C55 N4 Tb2 120.4(5) . .
C66 N4 Tb2 121.0(4) . .
O7 C27 O6 120.0(6) . .
O7 C27 C28 119.8(6) . .
O6 C27 C28 120.0(5) . .
O7 C27 Tb2 56.7(3) . 3_656
O6 C27 Tb2 64.4(3) . 3_656
C28 C27 Tb2 166.2(4) . 3_656
C48 O13 C47 115.7(5) . .
C3 C2 C1 119.1(6) . .
C41 O14 Tb1 131.2(4) . 4_466
C64 N3 C65 116.7(6) . .
C64 N3 Tb2 125.3(4) . .
C65 N3 Tb2 118.0(4) . .
C53 C52 C51 118.8(6) . .
C53 C52 C54 121.7(5) . .
C51 C52 C54 119.5(6) . .
C30 C31 C32 120.2(7) . .
C10 N2 C11 117.3(5) . .
C10 N2 Tb1 121.1(4) . .
C11 N2 Tb1 121.3(4) . .
C9 C8 C7 120.2(6) . .
N4 C66 C58 121.9(6) . .
N4 C66 C65 118.3(5) . .
C58 C66 C65 119.8(6) . .
C44 C43 C42 121.6(7) . .
C47 C42 C43 116.1(6) . .
C47 C42 C41 124.3(6) . .
C43 C42 C41 119.7(6) . .
C31 C30 C29 120.1(7) . .
C52 C51 C50 120.5(6) . .
C6 C5 C4 121.2(6) . .
C45 C44 C43 121.1(7) . .
C33 C28 C29 118.0(6) . .
C33 C28 C27 121.2(5) . .
C29 C28 C27 120.6(6) . .
N3 C64 C63 125.2(7) . .
C3 C4 C12 117.6(6) . .
C3 C4 C5 123.2(6) . .
C12 C4 C5 119.2(6) . .
C17 C18 C19 119.8(7) . .
C52 C53 C48 121.3(6) . .
O4 C26 O5 127.0(5) . .
O4 C26 C24 117.2(5) . .
O5 C26 C24 115.8(5) . .
C11 C7 C8 118.4(6) . .
C11 C7 C6 119.5(6) . .
C8 C7 C6 122.1(6) . .
C25 C24 C23 120.1(5) . .
C25 C24 C26 119.1(5) . .
C23 C24 C26 120.8(5) . .
C39 C38 C37 119.0(6) . .
C39 C38 C40 119.7(5) . .
C37 C38 C40 121.3(6) . .
C53 C48 O13 117.9(5) . .
C53 C48 C49 119.8(6) . .
O13 C48 C49 122.3(6) . .
N1 C1 C2 123.7(6) . .
C25 C20 C21 120.5(6) . .
C25 C20 O3 117.0(6) . .
C21 C20 O3 122.3(6) . .
C30 C29 C28 120.7(6) . .
C62 C61 C65 118.9(7) . .
C62 C61 C60 122.4(7) . .
C65 C61 C60 118.7(7) . .
C35 C34 C39 120.3(6) . .
C35 C34 O8 124.3(5) . .
C39 C34 O8 115.4(5) . .
C57 C58 C66 117.9(7) . .
C57 C58 C59 122.6(7) . .
C66 C58 C59 119.4(7) . .
C32 C33 C28 121.9(6) . .
C32 C33 O8 118.4(6) . .
C28 C33 O8 119.7(5) . .
N1 C12 C4 122.5(6) . .
N1 C12 C11 118.3(5) . .
C4 C12 C11 119.2(6) . .
C22 C23 C24 119.9(6) . .
C23 C22 C21 119.6(6) . .
C38 C39 C34 120.9(6) . .
C2 C3 C4 119.6(6) . .
N2 C10 C9 124.3(7) . .
C19 C14 C15 116.8(6) . .
C19 C14 C13 123.4(5) . .
C15 C14 C13 119.8(5) . .
N2 C11 C7 121.9(6) . .
N2 C11 C12 117.9(5) . .
C7 C11 C12 120.1(6) . .
C50 C49 C48 119.2(6) . .
C20 C21 C22 119.8(6) . .
O10 C40 O9 122.5(6) . .
O10 C40 C38 118.7(5) . .
O9 C40 C38 118.8(5) . .
O10 C40 Tb1 63.9(3) . 1_556
O9 C40 Tb1 58.6(3) . 1_556
C38 C40 Tb1 177.4(4) . 1_556
C46 C47 C42 121.0(6) . .
C46 C47 O13 117.7(6) . .
C42 C47 O13 121.3(6) . .
O3 C19 C18 121.4(6) . .
O3 C19 C14 117.1(5) . .
C18 C19 C14 121.4(6) . .
O12 C54 O11 119.6(6) . .
O12 C54 C52 119.1(6) . .
O11 C54 C52 121.3(6) . .
O12 C54 Tb2 60.2(3) . .
O11 C54 Tb2 59.4(3) . .
C52 C54 Tb2 176.6(4) . .
C45 C46 C47 120.5(7) . .
C16 C15 C14 122.4(7) . .
C5 C6 C7 120.8(6) . .
C59 C60 C61 121.2(7) . .
N3 C65 C61 121.7(6) . .
N3 C65 C66 118.7(6) . .
C61 C65 C66 119.6(6) . .
N4 C55 C56 122.8(7) . .
C57 C56 C55 118.2(7) . .
C44 C45 C46 119.7(8) . .
C20 C25 C24 120.1(6) . .
C36 C35 C34 119.0(6) . .
O1 C13 O2 124.5(6) . .
O1 C13 C14 119.3(5) . .
O2 C13 C14 116.2(6) . .
C49 C50 C51 120.5(6) . .
O14 C41 O15 122.5(6) . .
O14 C41 C42 120.5(6) . .
O15 C41 C42 117.1(6) . .
C36 C37 C38 119.6(6) . .
C60 C59 C58 121.2(7) . .
C56 C57 C58 120.7(7) . .
C18 C17 C16 120.7(7) . .
C33 C32 C31 119.1(7) . .
C8 C9 C10 117.8(7) . .
C62 C63 C64 118.2(7) . .
C13 O2 Tb1 157.0(4) . .
C63 C62 C61 119.3(7) . .
C35 C36 C37 121.1(6) . .
C17 C16 C15 118.9(7) . .

loop_
_geom_bond_atom_site_label_1
_geom_bond_atom_site_label_2
_geom_bond_distance
_geom_bond_site_symmetry_2
Tb1 O2 2.317(4) .
Tb1 O1 2.331(4) 3_755
Tb1 O14 2.333(5) 4_665
Tb1 O15 2.340(5) 2_645
Tb1 O9 2.372(4) 1_554
Tb1 O10 2.488(4) 1_554
Tb1 N2 2.529(5) .
Tb1 N1 2.627(5) .
Tb1 C40 2.770(6) 1_554
Tb2 O5 2.326(4) .
Tb2 O6 2.364(4) .
Tb2 O4 2.380(4) 3_656
Tb2 O11 2.423(4) .
Tb2 O12 2.440(4) .
Tb2 O7 2.468(4) 3_656
Tb2 N4 2.544(5) .
Tb2 N3 2.617(5) .
Tb2 O6 2.635(4) 3_656
Tb2 C54 2.808(6) .
Tb2 C27 2.922(6) 3_656
Tb2 Tb2 3.9059(6) 3_656
O1 C13 1.247(7) .
O1 Tb1 2.331(4) 3_755
O12 C54 1.255(7) .
O8 C34 1.380(7) .
O8 C33 1.386(7) .
O5 C26 1.264(7) .
O9 C40 1.259(7) .
O9 Tb1 2.372(4) 1_556
O6 C27 1.279(7) .
O6 Tb2 2.635(4) 3_656
O7 C27 1.241(7) .
O7 Tb2 2.468(4) 3_656
O3 C19 1.379(7) .
O3 C20 1.387(7) .
O10 C40 1.254(7) .
O10 Tb1 2.488(4) 1_556
N1 C1 1.310(7) .
N1 C12 1.360(7) .
O4 C26 1.244(6) .
O4 Tb2 2.380(4) 3_656
O11 C54 1.269(7) .
O15 C41 1.242(7) .
O15 Tb1 2.340(5) 2_655
N4 C55 1.329(8) .
N4 C66 1.354(8) .
C27 C28 1.487(8) .
C27 Tb2 2.922(6) 3_656
O13 C48 1.391(7) .
O13 C47 1.398(7) .
C2 C3 1.356(9) .
C2 C1 1.392(9) .
O14 C41 1.227(7) .
O14 Tb1 2.333(5) 4_466
N3 C64 1.333(8) .
N3 C65 1.358(7) .
C52 C53 1.379(8) .
C52 C51 1.379(8) .
C52 C54 1.473(8) .
C31 C30 1.363(9) .
C31 C32 1.382(9) .
N2 C10 1.317(8) .
N2 C11 1.361(7) .
C8 C9 1.346(9) .
C8 C7 1.395(9) .
C66 C58 1.406(8) .
C66 C65 1.431(9) .
C43 C44 1.375(10) .
C43 C42 1.397(8) .
C42 C47 1.397(8) .
C42 C41 1.484(8) .
C30 C29 1.365(8) .
C51 C50 1.392(9) .
C5 C6 1.347(9) .
C5 C4 1.442(9) .
C44 C45 1.341(10) .
C28 C33 1.379(8) .
C28 C29 1.382(8) .
C64 C63 1.387(9) .
C4 C3 1.392(9) .
C4 C12 1.402(8) .
C18 C17 1.369(10) .
C18 C19 1.385(8) .
C53 C48 1.380(8) .
C26 C24 1.534(8) .
C7 C11 1.395(8) .
C7 C6 1.433(9) .
C24 C25 1.376(8) .
C24 C23 1.381(8) .
C38 C39 1.366(7) .
C38 C37 1.383(8) .
C38 C40 1.502(8) .
C48 C49 1.395(8) .
C20 C25 1.365(8) .
C20 C21 1.373(9) .
C61 C62 1.398(10) .
C61 C65 1.407(9) .
C61 C60 1.441(10) .
C34 C35 1.368(8) .
C34 C39 1.370(8) .
C58 C57 1.382(10) .
C58 C59 1.418(10) .
C33 C32 1.354(8) .
C12 C11 1.444(8) .
C23 C22 1.374(8) .
C22 C21 1.393(9) .
C10 C9 1.408(9) .
C14 C19 1.391(8) .
C14 C15 1.393(8) .
C14 C13 1.503(8) .
C49 C50 1.372(9) .
C40 Tb1 2.770(6) 1_556
C47 C46 1.386(9) .
C46 C45 1.363(10) .
C15 C16 1.379(10) .
C60 C59 1.343(10) .
C55 C56 1.404(9) .
C56 C57 1.360(10) .
C35 C36 1.367(9) .
C13 O2 1.253(7) .
C37 C36 1.373(9) .
C17 C16 1.372(10) .
C63 C62 1.356(10) .

loop_
_geom_torsion_atom_site_label_1
_geom_torsion_atom_site_label_2
_geom_torsion_atom_site_label_3
_geom_torsion_atom_site_label_4
_geom_torsion
_geom_torsion_site_symmetry_1
_geom_torsion_site_symmetry_4
O5 Tb2 O12 C54 45.6(4) . .
O6 Tb2 O12 C54 100.3(4) . .
O4 Tb2 O12 C54 -176.3(4) 3_656 .
O11 Tb2 O12 C54 1.1(3) . .
O7 Tb2 O12 C54 -131.6(4) 3_656 .
N4 Tb2 O12 C54 -85.2(4) . .
N3 Tb2 O12 C54 -42.2(4) . .
O6 Tb2 O12 C54 152.4(3) 3_656 .
C27 Tb2 O12 C54 -168.1(4) 3_656 .
Tb2 Tb2 O12 C54 122.9(3) 3_656 .
O6 Tb2 O5 C26 28.4(5) . .
O4 Tb2 O5 C26 -20.4(6) 3_656 .
O11 Tb2 O5 C26 119.4(6) . .
O12 Tb2 O5 C26 84.8(6) . .
O7 Tb2 O5 C26 -97.2(6) 3_656 .
N4 Tb2 O5 C26 -177.4(5) . .
N3 Tb2 O5 C26 -160.3(6) . .
O6 Tb2 O5 C26 -53.0(5) 3_656 .
C54 Tb2 O5 C26 104.0(6) . .
C27 Tb2 O5 C26 -74.4(6) 3_656 .
Tb2 Tb2 O5 C26 -15.4(5) 3_656 .
O5 Tb2 O6 C27 45.7(11) . .
O4 Tb2 O6 C27 -164.8(11) 3_656 .
O11 Tb2 O6 C27 -36.8(11) . .
O12 Tb2 O6 C27 -89.1(11) . .
O7 Tb2 O6 C27 134.8(11) 3_656 .
N4 Tb2 O6 C27 -98.7(11) . .
N3 Tb2 O6 C27 32.3(12) . .
O6 Tb2 O6 C27 124.2(11) 3_656 .
C54 Tb2 O6 C27 -62.8(11) . .
C27 Tb2 O6 C27 131.8(10) 3_656 .
Tb2 Tb2 O6 C27 124.2(11) 3_656 .
O5 Tb2 O6 Tb2 -78.41(15) . 3_656
O4 Tb2 O6 Tb2 71.05(14) 3_656 3_656
O11 Tb2 O6 Tb2 -160.92(14) . 3_656
O12 Tb2 O6 Tb2 146.72(16) . 3_656
O7 Tb2 O6 Tb2 10.7(2) 3_656 3_656
N4 Tb2 O6 Tb2 137.2(2) . 3_656
N3 Tb2 O6 Tb2 -91.9(2) . 3_656
O6 Tb2 O6 Tb2 0.0 3_656 3_656
C54 Tb2 O6 Tb2 173.09(18) . 3_656
C27 Tb2 O6 Tb2 7.68(17) 3_656 3_656
O2 Tb1 N1 C1 134.3(5) . .
O1 Tb1 N1 C1 1.7(5) 3_755 .
O14 Tb1 N1 C1 90.6(5) 4_665 .
O15 Tb1 N1 C1 -33.1(6) 2_645 .
O9 Tb1 N1 C1 -90.0(5) 1_554 .
O10 Tb1 N1 C1 -128.0(5) 1_554 .
N2 Tb1 N1 C1 -179.8(6) . .
C40 Tb1 N1 C1 -108.1(5) 1_554 .
O2 Tb1 N1 C12 -36.9(5) . .
O1 Tb1 N1 C12 -169.5(4) 3_755 .
O14 Tb1 N1 C12 -80.6(4) 4_665 .
O15 Tb1 N1 C12 155.7(4) 2_645 .
O9 Tb1 N1 C12 98.8(4) 1_554 .
O10 Tb1 N1 C12 60.8(4) 1_554 .
N2 Tb1 N1 C12 9.0(4) . .
C40 Tb1 N1 C12 80.7(4) 1_554 .
O5 Tb2 O11 C54 -145.4(4) . .
O6 Tb2 O11 C54 -73.9(4) . .
O4 Tb2 O11 C54 2.1(4) 3_656 .
O12 Tb2 O11 C54 -1.1(3) . .
O7 Tb2 O11 C54 117.5(4) 3_656 .
N4 Tb2 O11 C54 76.5(4) . .
N3 Tb2 O11 C54 141.9(4) . .
O6 Tb2 O11 C54 -126.7(4) 3_656 .
C27 Tb2 O11 C54 152.2(6) 3_656 .
Tb2 Tb2 O11 C54 -89.6(3) 3_656 .
O5 Tb2 N4 C55 -161.8(4) . .
O6 Tb2 N4 C55 -31.1(6) . .
O4 Tb2 N4 C55 33.3(4) 3_656 .
O11 Tb2 N4 C55 -96.2(4) . .
O12 Tb2 N4 C55 -40.8(4) . .
O7 Tb2 N4 C55 107.4(4) 3_656 .
N3 Tb2 N4 C55 -180.0(5) . .
O6 Tb2 N4 C55 94.8(4) 3_656 .
C54 Tb2 N4 C55 -68.7(4) . .
C27 Tb2 N4 C55 99.0(4) 3_656 .
Tb2 Tb2 N4 C55 58.3(6) 3_656 .
O5 Tb2 N4 C66 14.1(5) . .
O6 Tb2 N4 C66 144.8(4) . .
O4 Tb2 N4 C66 -150.8(4) 3_656 .
O11 Tb2 N4 C66 79.7(4) . .
O12 Tb2 N4 C66 135.1(4) . .
O7 Tb2 N4 C66 -76.7(4) 3_656 .
N3 Tb2 N4 C66 -4.0(4) . .
O6 Tb2 N4 C66 -89.2(4) 3_656 .
C54 Tb2 N4 C66 107.2(4) . .
C27 Tb2 N4 C66 -85.0(4) 3_656 .
Tb2 Tb2 N4 C66 -125.8(4) 3_656 .
Tb2 O7 C27 O6 12.2(6) 3_656 .
Tb2 O7 C27 C28 -164.3(4) 3_656 .
Tb2 O6 C27 O7 -137.4(9) . .
Tb2 O6 C27 O7 -11.3(6) 3_656 .
Tb2 O6 C27 C28 39.1(14) . .
Tb2 O6 C27 C28 165.2(5) 3_656 .
Tb2 O6 C27 Tb2 -126.1(11) . 3_656
O5 Tb2 N3 C64 18.0(5) . .
O6 Tb2 N3 C64 31.4(6) . .
O4 Tb2 N3 C64 -124.0(5) 3_656 .
O11 Tb2 N3 C64 103.7(5) . .
O12 Tb2 N3 C64 137.8(5) . .
O7 Tb2 N3 C64 -91.5(5) 3_656 .
N4 Tb2 N3 C64 -175.9(5) . .
O6 Tb2 N3 C64 -52.2(5) 3_656 .
C54 Tb2 N3 C64 120.1(5) . .
C27 Tb2 N3 C64 -73.6(5) 3_656 .
Tb2 Tb2 N3 C64 -24.5(5) 3_656 .
O5 Tb2 N3 C65 -162.9(4) . .
O6 Tb2 N3 C65 -149.4(4) . .
O4 Tb2 N3 C65 55.1(5) 3_656 .
O11 Tb2 N3 C65 -77.1(4) . .
O12 Tb2 N3 C65 -43.0(4) . .
O7 Tb2 N3 C65 87.7(4) 3_656 .
N4 Tb2 N3 C65 3.3(4) . .
O6 Tb2 N3 C65 127.0(4) 3_656 .
C54 Tb2 N3 C65 -60.7(4) . .
C27 Tb2 N3 C65 105.6(4) 3_656 .
Tb2 Tb2 N3 C65 154.7(3) 3_656 .
O2 Tb1 N2 C10 -33.9(5) . .
O1 Tb1 N2 C10 179.8(5) 3_755 .
O14 Tb1 N2 C10 -113.1(5) 4_665 .
O15 Tb1 N2 C10 28.5(6) 2_645 .
O9 Tb1 N2 C10 101.8(5) 1_554 .
O10 Tb1 N2 C10 47.7(5) 1_554 .
N1 Tb1 N2 C10 177.4(6) . .
C40 Tb1 N2 C10 75.3(5) 1_554 .
O2 Tb1 N2 C11 140.6(5) . .
O1 Tb1 N2 C11 -5.8(6) 3_755 .
O14 Tb1 N2 C11 61.4(4) 4_665 .
O15 Tb1 N2 C11 -157.0(4) 2_645 .
O9 Tb1 N2 C11 -83.7(4) 1_554 .
O10 Tb1 N2 C11 -137.8(5) 1_554 .
N1 Tb1 N2 C11 -8.1(4) . .
C40 Tb1 N2 C11 -110.2(5) 1_554 .
C55 N4 C66 C58 -0.1(8) . .
Tb2 N4 C66 C58 -176.2(4) . .
C55 N4 C66 C65 -179.5(5) . .
Tb2 N4 C66 C65 4.5(7) . .
C44 C43 C42 C47 0.7(10) . .
C44 C43 C42 C41 -178.5(7) . .
C32 C31 C30 C29 0.9(11) . .
C53 C52 C51 C50 1.6(10) . .
C54 C52 C51 C50 -179.2(6) . .
C42 C43 C44 C45 -0.4(13) . .
O7 C27 C28 C33 -43.5(8) . .
O6 C27 C28 C33 140.0(6) . .
Tb2 C27 C28 C33 -114.8(17) 3_656 .
O7 C27 C28 C29 131.0(6) . .
O6 C27 C28 C29 -45.5(8) . .
Tb2 C27 C28 C29 60(2) 3_656 .
C65 N3 C64 C63 0.7(9) . .
Tb2 N3 C64 C63 179.9(5) . .
C6 C5 C4 C3 177.5(7) . .
C6 C5 C4 C12 -0.9(10) . .
C51 C52 C53 C48 0.1(10) . .
C54 C52 C53 C48 -179.1(6) . .
Tb2 O4 C26 O5 -15.6(10) 3_656 .
Tb2 O4 C26 C24 164.0(4) 3_656 .
Tb2 O5 C26 O4 24.7(10) . .
Tb2 O5 C26 C24 -154.9(4) . .
C9 C8 C7 C11 -1.3(11) . .
C9 C8 C7 C6 -179.7(7) . .
O4 C26 C24 C25 -2.4(8) . .
O5 C26 C24 C25 177.3(5) . .
O4 C26 C24 C23 178.3(6) . .
O5 C26 C24 C23 -2.0(8) . .
C52 C53 C48 O13 -179.7(6) . .
C52 C53 C48 C49 -1.2(10) . .
C47 O13 C48 C53 -151.5(6) . .
C47 O13 C48 C49 30.0(8) . .
C12 N1 C1 C2 0.2(10) . .
Tb1 N1 C1 C2 -171.0(5) . .
C3 C2 C1 N1 -0.5(12) . .
C19 O3 C20 C25 -132.1(6) . .
C19 O3 C20 C21 52.7(9) . .
C31 C30 C29 C28 -0.8(10) . .
C33 C28 C29 C30 0.7(9) . .
C27 C28 C29 C30 -174.0(6) . .
C33 O8 C34 C35 0.7(9) . .
C33 O8 C34 C39 -178.5(5) . .
N4 C66 C58 C57 -0.2(9) . .
C65 C66 C58 C57 179.1(6) . .
N4 C66 C58 C59 179.4(6) . .
C65 C66 C58 C59 -1.3(9) . .
C29 C28 C33 C32 -0.6(9) . .
C27 C28 C33 C32 174.1(6) . .
C29 C28 C33 O8 -179.5(5) . .
C27 C28 C33 O8 -4.8(8) . .
C34 O8 C33 C32 84.9(7) . .
C34 O8 C33 C28 -96.2(6) . .
C1 N1 C12 C4 -0.2(9) . .
Tb1 N1 C12 C4 171.6(4) . .
C1 N1 C12 C11 178.6(6) . .
Tb1 N1 C12 C11 -9.6(7) . .
C3 C4 C12 N1 0.5(9) . .
C5 C4 C12 N1 179.0(6) . .
C3 C4 C12 C11 -178.3(6) . .
C5 C4 C12 C11 0.2(9) . .
C25 C24 C23 C22 1.3(9) . .
C26 C24 C23 C22 -179.4(6) . .
C24 C23 C22 C21 -0.2(10) . .
C37 C38 C39 C34 1.6(9) . .
C40 C38 C39 C34 -175.8(5) . .
C35 C34 C39 C38 -3.5(9) . .
O8 C34 C39 C38 175.7(5) . .
C1 C2 C3 C4 0.8(12) . .
C12 C4 C3 C2 -0.8(10) . .
C5 C4 C3 C2 -179.2(7) . .
C11 N2 C10 C9 -3.0(10) . .
Tb1 N2 C10 C9 171.7(6) . .
C10 N2 C11 C7 1.9(9) . .
Tb1 N2 C11 C7 -172.8(4) . .
C10 N2 C11 C12 -178.5(6) . .
Tb1 N2 C11 C12 6.8(7) . .
C8 C7 C11 N2 0.2(10) . .
C6 C7 C11 N2 178.6(6) . .
C8 C7 C11 C12 -179.4(6) . .
C6 C7 C11 C12 -1.0(9) . .
N1 C12 C11 N2 2.3(8) . .
C4 C12 C11 N2 -178.9(5) . .
N1 C12 C11 C7 -178.1(6) . .
C4 C12 C11 C7 0.7(9) . .
C53 C48 C49 C50 0.6(10) . .
O13 C48 C49 C50 179.0(6) . .
C25 C20 C21 C22 -1.2(10) . .
O3 C20 C21 C22 173.8(6) . .
C23 C22 C21 C20 0.1(11) . .
Tb1 O10 C40 O9 -2.6(6) 1_556 .
Tb1 O10 C40 C38 179.7(5) 1_556 .
Tb1 O9 C40 O10 2.7(6) 1_556 .
Tb1 O9 C40 C38 -179.5(5) 1_556 .
C39 C38 C40 O10 171.7(6) . .
C37 C38 C40 O10 -5.6(9) . .
C39 C38 C40 O9 -6.1(9) . .
C37 C38 C40 O9 176.5(6) . .
C39 C38 C40 Tb1 -15(10) . 1_556
C37 C38 C40 Tb1 168(9) . 1_556
C43 C42 C47 C46 -0.4(10) . .
C41 C42 C47 C46 178.8(6) . .
C43 C42 C47 O13 179.7(6) . .
C41 C42 C47 O13 -1.1(10) . .
C48 O13 C47 C46 78.6(8) . .
C48 O13 C47 C42 -101.5(7) . .
C20 O3 C19 C18 36.7(9) . .
C20 O3 C19 C14 -146.5(6) . .
C17 C18 C19 O3 176.4(7) . .
C17 C18 C19 C14 -0.3(11) . .
C15 C14 C19 O3 -177.7(6) . .
C13 C14 C19 O3 1.0(9) . .
C15 C14 C19 C18 -0.8(9) . .
C13 C14 C19 C18 177.8(6) . .
Tb2 O12 C54 O11 -1.9(6) . .
Tb2 O12 C54 C52 176.2(5) . .
Tb2 O11 C54 O12 1.9(6) . .
Tb2 O11 C54 C52 -176.1(5) . .
C53 C52 C54 O12 159.6(6) . .
C51 C52 C54 O12 -19.5(9) . .
C53 C52 C54 O11 -22.4(10) . .
C51 C52 C54 O11 158.5(6) . .
C53 C52 C54 Tb2 -123(8) . .
C51 C52 C54 Tb2 58(8) . .
O5 Tb2 C54 O12 -142.6(3) . .
O6 Tb2 C54 O12 -74.4(4) . .
O4 Tb2 C54 O12 3.6(4) 3_656 .
O11 Tb2 C54 O12 -178.1(6) . .
O7 Tb2 C54 O12 79.0(5) 3_656 .
N4 Tb2 C54 O12 86.0(4) . .
N3 Tb2 C54 O12 144.1(3) . .
O6 Tb2 C54 O12 -56.3(6) 3_656 .
C27 Tb2 C54 O12 31.2(9) 3_656 .
Tb2 Tb2 C54 O12 -69.0(4) 3_656 .
O5 Tb2 C54 O11 35.5(4) . .
O6 Tb2 C54 O11 103.8(3) . .
O4 Tb2 C54 O11 -178.3(3) 3_656 .
O12 Tb2 C54 O11 178.1(6) . .
O7 Tb2 C54 O11 -102.9(4) 3_656 .
N4 Tb2 C54 O11 -95.9(4) . .
N3 Tb2 C54 O11 -37.8(4) . .
O6 Tb2 C54 O11 121.8(4) 3_656 .
C27 Tb2 C54 O11 -150.7(6) 3_656 .
Tb2 Tb2 C54 O11 109.1(3) 3_656 .
O5 Tb2 C54 C52 138(8) . .
O6 Tb2 C54 C52 -153(8) . .
O4 Tb2 C54 C52 -75(8) 3_656 .
O11 Tb2 C54 C52 103(8) . .
O12 Tb2 C54 C52 -79(8) . .
O7 Tb2 C54 C52 0(8) 3_656 .
N4 Tb2 C54 C52 7(8) . .
N3 Tb2 C54 C52 65(8) . .
O6 Tb2 C54 C52 -135(8) 3_656 .
C27 Tb2 C54 C52 -48(8) 3_656 .
Tb2 Tb2 C54 C52 -148(8) 3_656 .
C42 C47 C46 C45 -0.1(12) . .
O13 C47 C46 C45 179.8(7) . .
C19 C14 C15 C16 0.6(10) . .
C13 C14 C15 C16 -178.1(7) . .
C4 C5 C6 C7 0.5(11) . .
C11 C7 C6 C5 0.4(10) . .
C8 C7 C6 C5 178.7(7) . .
C62 C61 C60 C59 176.8(7) . .
C65 C61 C60 C59 -1.9(10) . .
C64 N3 C65 C61 -3.1(8) . .
Tb2 N3 C65 C61 177.7(4) . .
C64 N3 C65 C66 176.6(5) . .
Tb2 N3 C65 C66 -2.6(7) . .
C62 C61 C65 N3 3.3(9) . .
C60 C61 C65 N3 -178.0(6) . .
C62 C61 C65 C66 -176.4(6) . .
C60 C61 C65 C66 2.3(9) . .
N4 C66 C65 N3 -1.1(8) . .
C58 C66 C65 N3 179.5(5) . .
N4 C66 C65 C61 178.6(5) . .
C58 C66 C65 C61 -0.8(8) . .
C66 N4 C55 C56 0.1(9) . .
Tb2 N4 C55 C56 176.2(5) . .
N4 C55 C56 C57 0.2(10) . .
C43 C44 C45 C46 -0.1(14) . .
C47 C46 C45 C44 0.4(13) . .
C21 C20 C25 C24 2.3(9) . .
O3 C20 C25 C24 -173.0(5) . .
C23 C24 C25 C20 -2.3(9) . .
C26 C24 C25 C20 178.4(5) . .
C39 C34 C35 C36 2.5(10) . .
O8 C34 C35 C36 -176.6(7) . .
Tb1 O1 C13 O2 19.6(9) 3_755 .
Tb1 O1 C13 C14 -157.6(4) 3_755 .
C19 C14 C13 O1 -40.7(9) . .
C15 C14 C13 O1 138.0(6) . .
C19 C14 C13 O2 141.9(6) . .
C15 C14 C13 O2 -39.5(8) . .
C48 C49 C50 C51 1.1(11) . .
C52 C51 C50 C49 -2.3(11) . .
Tb1 O14 C41 O15 11.9(9) 4_466 .
Tb1 O14 C41 C42 -168.4(4) 4_466 .
Tb1 O15 C41 O14 -44.9(12) 2_655 .
Tb1 O15 C41 C42 135.4(7) 2_655 .
C47 C42 C41 O14 -30.1(9) . .
C43 C42 C41 O14 149.0(6) . .
C47 C42 C41 O15 149.5(6) . .
C43 C42 C41 O15 -31.3(9) . .
C39 C38 C37 C36 1.1(11) . .
C40 C38 C37 C36 178.5(7) . .
C61 C60 C59 C58 -0.2(11) . .
C57 C58 C59 C60 -178.7(7) . .
C66 C58 C59 C60 1.8(10) . .
C55 C56 C57 C58 -0.6(11) . .
C66 C58 C57 C56 0.6(10) . .
C59 C58 C57 C56 -179.0(7) . .
C19 C18 C17 C16 1.7(13) . .
C28 C33 C32 C31 0.6(10) . .
O8 C33 C32 C31 179.5(6) . .
C30 C31 C32 C33 -0.8(11) . .
C7 C8 C9 C10 0.4(12) . .
N2 C10 C9 C8 1.9(12) . .
N3 C64 C63 C62 1.4(11) . .
O1 C13 O2 Tb1 -22.1(16) . .
C14 C13 O2 Tb1 155.2(9) . .
O1 Tb1 O2 C13 7.3(12) 3_755 .
O14 Tb1 O2 C13 -64.3(11) 4_665 .
O15 Tb1 O2 C13 67.7(11) 2_645 .
O9 Tb1 O2 C13 142.1(11) 1_554 .
O10 Tb1 O2 C13 143.2(12) 1_554 .
N2 Tb1 O2 C13 -145.6(12) . .
N1 Tb1 O2 C13 -104.9(11) . .
C40 Tb1 O2 C13 142.0(11) 1_554 .
C64 C63 C62 C61 -1.2(11) . .
C65 C61 C62 C63 -1.1(10) . .
C60 C61 C62 C63 -179.7(7) . .
C34 C35 C36 C37 0.2(12) . .
C38 C37 C36 C35 -2.0(13) . .
C18 C17 C16 C15 -1.9(13) . .
C14 C15 C16 C17 0.7(13) . .
